data_9016734
loop_
_publ_author_name
'Harlow, G. E.'

_publ_section_title
;
 The anorthoclase structures: The effects of temperature and composition
 Note: Or = 22.3, T = 510 C
;
_journal_name_full 'American Mineralogist'
_journal_page_first 975
_journal_page_last 996
_journal_volume 67
_journal_year 1982
_chemical_compound_source 'Mt Gibele, Pantelleria Islands, Italy'
_chemical_formula_sum 'Al Ca0.069 K0.224 Na0.71 O8 Si3'
_chemical_name_mineral Albite
_space_group_IT_number 12
_space_group_name_Hall '-C 2y'
_space_group_name_H-M_alt 'C 1 2/m 1'
_symmetry_space_group_name_H-M 'C 1 2/m 1'
_cell_angle_alpha 90
_cell_angle_beta 116.135
_cell_angle_gamma 90
_cell_length_a 8.314
_cell_length_b 12.973
_cell_length_c 7.150
_cell_formula_units_Z 4
_cell_volume 692.335
_database_code_amcsd 0019655
_diffrn_ambient_temperature 783.15
_exptl_crystal_density_diffrn 2.562
_cod_data_source_file inputs/fixed/downloads/00/00025.cif
_cod_data_source_block 00025
_cod_original_formula_sum '(Al Si3) Na.71 K.224 Ca.069 O8'
_cod_database_code 9016734

loop_
_space_group_symop_operation_xyz
x,y,z
1/2+x,1/2+y,z
x,-y,z
1/2+x,1/2-y,z
-x,y,-z
1/2-x,1/2+y,-z
-x,-y,-z
1/2-x,1/2-y,-z

loop_
_atom_site_aniso_label
_atom_site_aniso_U_11
_atom_site_aniso_U_22
_atom_site_aniso_U_33
_atom_site_aniso_U_12
_atom_site_aniso_U_13
_atom_site_aniso_U_23
Al1 0.02625 0.02387 0.01920 -0.00441 0.01189 -0.00084
Si1 0.02625 0.02387 0.01920 -0.00441 0.01189 -0.00084
Al2 0.02455 0.01790 0.02317 -0.00147 0.01141 -0.00084
Si2 0.02455 0.01790 0.02317 -0.00147 0.01141 -0.00084
Na 0.01693 0.09038 0.06074 0.00000 0.01165 0.00000
K 0.01693 0.09038 0.06074 0.00000 0.01165 0.00000
Ca 0.01693 0.09038 0.06074 0.00000 0.01165 0.00000
O1 0.05701 0.04775 0.02693 0.00000 0.02330 0.00000
O2 0.03471 0.02387 0.04571 0.00000 0.01238 0.00000
O3 0.04092 0.05968 0.05886 -0.01226 0.03374 -0.00253
O4 0.04177 0.02984 0.05218 -0.00736 0.02087 -0.00295
O5 0.04318 0.04775 0.03194 0.00491 0.00850 0.00802

loop_
_atom_site_label
_atom_site_fract_x
_atom_site_fract_y
_atom_site_fract_z
_atom_site_occupancy
Al1 0.00810 0.17920 0.22360 0.25000
Si1 0.00810 0.17920 0.22360 0.75000
Al2 0.69670 0.11640 0.34220 0.25000
Si2 0.69670 0.11640 0.34220 0.75000
Na 0.27800 0.00000 0.13720 0.71000
K 0.27800 0.00000 0.13720 0.22400
Ca 0.27800 0.00000 0.13720 0.06900
O1 0.00000 0.13910 0.00000 1.00000
O2 0.60840 0.00000 0.28420 1.00000
O3 0.82300 0.13610 0.22420 1.00000
O4 0.02560 0.30440 0.25280 1.00000
O5 0.18770 0.12410 0.40630 1.00000

loop_
_cod_related_entry_id
_cod_related_entry_database
_cod_related_entry_code
1 AMCSD 0019655
